data_4337298
loop_
_publ_author_name
'Palacios, Mar\'ia A'
'Titos-Padilla, Silvia'
'Ruiz, Jos\'e'
'Herrera, Juan Manuel'
'Pope, Simon J. A.'
'Brechin, Euan K.'
'Colacio, Enrique'

_publ_section_title
;
 Bifunctional Zn(II)Ln(III) Dinuclear Complexes Combining Field Induced
 SMM Behavior and Luminescence: Enhanced NIR Lanthanide Emission by
 9-Anthracene Carboxylate Bridging Ligands.
;
_journal_issue 3
_journal_name_full 'Inorganic chemistry'
_journal_page_first 1465
_journal_page_last 1474
_journal_paper_doi 10.1021/ic402597s
_journal_volume 53
_journal_year 2014
_chemical_formula_sum 'C27 H40 Er N5 O12 Zn'
_chemical_formula_weight 859.27
_chemical_name_systematic
; 
 ? 
;
_space_group_IT_number 14
_symmetry_cell_setting monoclinic
_symmetry_space_group_name_Hall '-P 2yn'
_symmetry_space_group_name_H-M 'P 1 21/n 1'
_atom_sites_solution_hydrogens geom
_atom_sites_solution_primary direct
_atom_sites_solution_secondary difmap
_audit_creation_method SHELXL-97
_cell_angle_alpha 90.000(5)
_cell_angle_beta 101.407(5)
_cell_angle_gamma 90.000(5)
_cell_formula_units_Z 4
_cell_length_a 11.345(5)
_cell_length_b 14.542(5)
_cell_length_c 20.078(5)
_cell_measurement_reflns_used 10925
_cell_measurement_temperature 100(2)
_cell_measurement_theta_max 28.157
_cell_measurement_theta_min 2.3055
_cell_volume 3247(2)
_computing_cell_refinement 'Bruker smart'
_computing_data_collection 'Bruker smart'
_computing_data_reduction 'Bruker smart'
_computing_molecular_graphics 'Bruker SHELXTL'
_computing_publication_material 'SHELXL-97 (Sheldrick, 1997)'
_computing_structure_refinement 'SHELXL-97 (Sheldrick, 1997)'
_computing_structure_solution 'SHELXL-97 (Sheldrick, 1990)'
_diffrn_ambient_temperature 100(2)
_diffrn_measured_fraction_theta_full 0.995
_diffrn_measured_fraction_theta_max 0.995
_diffrn_measurement_device_type 'Bruker Axs APEX automatic diffractometer'
_diffrn_measurement_method 'phi and omega scans'
_diffrn_radiation_monochromator graphite
_diffrn_radiation_source 'fine-focus sealed tube'
_diffrn_radiation_type MoK\a
_diffrn_radiation_wavelength 0.71069
_diffrn_reflns_av_R_equivalents 0.0323
_diffrn_reflns_av_sigmaI/netI 0.0369
_diffrn_reflns_limit_h_max 13
_diffrn_reflns_limit_h_min -13
_diffrn_reflns_limit_k_max 15
_diffrn_reflns_limit_k_min -17
_diffrn_reflns_limit_l_max 23
_diffrn_reflns_limit_l_min -20
_diffrn_reflns_number 17054
_diffrn_reflns_theta_full 25.00
_diffrn_reflns_theta_max 25.00
_diffrn_reflns_theta_min 1.74
_exptl_absorpt_coefficient_mu 3.373
_exptl_absorpt_correction_T_max 1.00000
_exptl_absorpt_correction_T_min 0.701173
_exptl_absorpt_correction_type empirical
_exptl_absorpt_process_details 'Bruker SADABS (Bruker, 1999)'
_exptl_crystal_colour Pink
_exptl_crystal_density_diffrn 1.758
_exptl_crystal_density_method 'not measured'
_exptl_crystal_description Block
_exptl_crystal_F_000 1724
_exptl_crystal_size_max 0.30
_exptl_crystal_size_mid 0.26
_exptl_crystal_size_min 0.20
_refine_diff_density_max 2.947
_refine_diff_density_min -1.033
_refine_diff_density_rms 0.110
_refine_ls_extinction_method none
_refine_ls_goodness_of_fit_ref 1.055
_refine_ls_hydrogen_treatment constr
_refine_ls_matrix_type full
_refine_ls_number_parameters 423
_refine_ls_number_reflns 5689
_refine_ls_number_restraints 0
_refine_ls_restrained_S_all 1.055
_refine_ls_R_factor_all 0.0310
_refine_ls_R_factor_gt 0.0281
_refine_ls_shift/su_max 0.001
_refine_ls_shift/su_mean 0.000
_refine_ls_structure_factor_coef Fsqd
_refine_ls_weighting_details 'calc w=1/[\s^2^(Fo^2^)+(0.0362P)^2^+0.6532P] where P=(Fo^2^+2Fc^2^)/3'
_refine_ls_weighting_scheme calc
_refine_ls_wR_factor_gt 0.0683
_refine_ls_wR_factor_ref 0.0700
_reflns_number_gt 5178
_reflns_number_total 5689
_reflns_threshold_expression >2sigma(I)
_cod_data_source_file ic402597s_si_002.cif
_cod_data_source_block Compound3
_cod_depositor_comments
;
The following automatic conversions were performed:

'_symmetry_cell_setting' value 'Monoclinic' changed to 'monoclinic'
according to
/usr/data/users/saulius/automatic-downloads/current/ACS/lib/dictionaries/cif_core.dic
dictionary named 'cif_core.dic' version 2.4.2 from 2011-04-26.

Automatic conversion script
Id: cif_fix_values 2281 2013-09-26 08:29:07Z andrius 
;
_cod_original_sg_symbol_H-M P21/n
_cod_database_code 4337298

loop_
_symmetry_equiv_pos_as_xyz
'x, y, z'
'-x+1/2, y+1/2, -z+1/2'
'-x, -y, -z'
'x-1/2, -y-1/2, z-1/2'

loop_
_atom_site_label
_atom_site_type_symbol
_atom_site_fract_x
_atom_site_fract_y
_atom_site_fract_z
_atom_site_U_iso_or_equiv
_atom_site_adp_type
_atom_site_occupancy
_atom_site_symmetry_multiplicity
_atom_site_calc_flag
_atom_site_refinement_flags
Zn1 Zn 0.13825(4) 0.48791(3) 0.30000(2) 0.01372(10) Uani 1 1 d .
Er1 Er -0.091136(13) 0.367445(10) 0.200246(8) 0.01462(7) Uani 1 1 d .
C1A C -0.1831(3) 0.1541(2) 0.2508(2) 0.0251(9) Uani 1 1 d .
H1A1 H -0.1404 0.0973 0.2612 0.038 Uiso 1 1 calc R
H1A2 H -0.2221 0.1545 0.2038 0.038 Uiso 1 1 calc R
H1A3 H -0.2424 0.1601 0.2787 0.038 Uiso 1 1 calc R
C3A C -0.0268(3) 0.2337(2) 0.32913(19) 0.0190(8) Uani 1 1 d .
C4A C 0.0721(3) 0.2927(2) 0.33277(18) 0.0151(8) Uani 1 1 d .
C6A C 0.1578(3) 0.2913(2) 0.39358(19) 0.0175(8) Uani 1 1 d .
C8A C 0.0321(4) 0.1897(3) 0.4458(2) 0.0266(9) Uani 1 1 d .
C9A C 0.0063(4) 0.1403(3) 0.5078(3) 0.0395(12) Uani 1 1 d .
H9A1 H 0.0687 0.0962 0.5233 0.059 Uiso 1 1 calc R
H9A2 H -0.0696 0.1093 0.4962 0.059 Uiso 1 1 calc R
H9A3 H 0.0037 0.1841 0.5432 0.059 Uiso 1 1 calc R
C10A C -0.0479(3) 0.1835(3) 0.3837(2) 0.0234(9) Uani 1 1 d .
H10A H -0.1151 0.1457 0.3791 0.028 Uiso 1 1 calc R
C11A C 0.2775(3) 0.3363(3) 0.39395(18) 0.0175(8) Uani 1 1 d .
H11A H 0.3318 0.3192 0.4357 0.021 Uiso 1 1 calc R
H11B H 0.3099 0.3110 0.3566 0.021 Uiso 1 1 calc R
C13A C 0.2625(4) 0.4747(3) 0.45401(19) 0.0244(9) Uani 1 1 d .
H13A H 0.1859 0.4559 0.4628 0.037 Uiso 1 1 calc R
H13B H 0.2661 0.5406 0.4527 0.037 Uiso 1 1 calc R
H13C H 0.3253 0.4520 0.4894 0.037 Uiso 1 1 calc R
C14A C 0.3962(3) 0.4640(3) 0.37366(19) 0.0204(8) Uani 1 1 d .
H14A H 0.4589 0.4268 0.4007 0.025 Uiso 1 1 calc R
H14B H 0.4123 0.5279 0.3862 0.025 Uiso 1 1 calc R
C15A C 0.3984(3) 0.4514(3) 0.2988(2) 0.0215(8) Uani 1 1 d .
H15A H 0.4752 0.4717 0.2899 0.026 Uiso 1 1 calc R
H15B H 0.3888 0.3868 0.2869 0.026 Uiso 1 1 calc R
C17A C 0.2763(4) 0.4724(3) 0.18503(19) 0.0249(9) Uani 1 1 d .
H17A H 0.3486 0.4769 0.1672 0.037 Uiso 1 1 calc R
H17B H 0.2147 0.5096 0.1582 0.037 Uiso 1 1 calc R
H17C H 0.2502 0.4095 0.1835 0.037 Uiso 1 1 calc R
C18A C 0.3350(3) 0.6040(2) 0.2595(2) 0.0223(9) Uani 1 1 d .
H18A H 0.3833 0.6160 0.2257 0.027 Uiso 1 1 calc R
H18B H 0.3836 0.6176 0.3038 0.027 Uiso 1 1 calc R
C19A C 0.2257(3) 0.6662(3) 0.2468(2) 0.0197(8) Uani 1 1 d .
H19A H 0.2513 0.7297 0.2543 0.024 Uiso 1 1 calc R
H19B H 0.1843 0.6601 0.1998 0.024 Uiso 1 1 calc R
C21A C 0.1844(3) 0.6834(3) 0.36033(19) 0.0222(9) Uani 1 1 d .
H21A H 0.1792 0.7492 0.3571 0.033 Uiso 1 1 calc R
H21B H 0.2663 0.6657 0.3773 0.033 Uiso 1 1 calc R
H21C H 0.1349 0.6617 0.3907 0.033 Uiso 1 1 calc R
C22A C 0.0201(3) 0.6802(2) 0.26580(18) 0.0165(8) Uani 1 1 d .
H22A H 0.0227 0.7465 0.2714 0.020 Uiso 1 1 calc R
H22B H -0.0344 0.6561 0.2932 0.020 Uiso 1 1 calc R
C23A C -0.0302(3) 0.6585(2) 0.19246(19) 0.0158(8) Uani 1 1 d .
C24A C -0.0303(3) 0.5682(2) 0.16835(18) 0.0144(8) Uani 1 1 d .
C26A C -0.0837(3) 0.5506(2) 0.10022(19) 0.0165(8) Uani 1 1 d .
C28A C -0.1421(4) 0.4345(3) 0.01534(19) 0.0257(9) Uani 1 1 d .
H28A H -0.2264 0.4476 0.0100 0.038 Uiso 1 1 calc R
H28B H -0.1312 0.3701 0.0077 0.038 Uiso 1 1 calc R
H28C H -0.1089 0.4698 -0.0169 0.038 Uiso 1 1 calc R
C29A C -0.1342(3) 0.6204(2) 0.05678(19) 0.0198(8) Uani 1 1 d .
H29A H -0.1679 0.6075 0.0117 0.024 Uiso 1 1 calc R
C30A C -0.1338(3) 0.7104(2) 0.08141(19) 0.0196(8) Uani 1 1 d .
C31A C -0.1924(4) 0.7864(3) 0.0349(2) 0.0285(10) Uani 1 1 d .
H31A H -0.1708 0.8450 0.0559 0.043 Uiso 1 1 calc R
H31B H -0.2782 0.7793 0.0266 0.043 Uiso 1 1 calc R
H31C H -0.1653 0.7832 -0.0075 0.043 Uiso 1 1 calc R
C32A C -0.0817(3) 0.7276(2) 0.14818(19) 0.0183(8) Uani 1 1 d .
H32A H -0.0809 0.7876 0.1643 0.022 Uiso 1 1 calc R
C7A C 0.1353(4) 0.2422(2) 0.4490(2) 0.0233(9) Uani 1 1 d .
H7A H 0.1912 0.2445 0.4897 0.028 Uiso 1 1 calc R
N12A N 0.2780(3) 0.4371(2) 0.38831(15) 0.0176(7) Uani 1 1 d .
N16A N 0.3000(3) 0.5053(2) 0.25672(16) 0.0185(7) Uani 1 1 d .
N20A N 0.1423(3) 0.64262(18) 0.29225(15) 0.0155(7) Uani 1 1 d .
O2A O -0.0997(2) 0.22999(16) 0.26402(13) 0.0190(6) Uani 1 1 d .
O5A O 0.0830(2) 0.34524(16) 0.27915(13) 0.0157(5) Uani 1 1 d .
O25A O 0.0147(2) 0.49585(15) 0.20750(12) 0.0147(5) Uani 1 1 d .
O27A O -0.0821(2) 0.45826(16) 0.08288(12) 0.0195(6) Uani 1 1 d .
N1B N -0.3417(3) 0.4054(2) 0.17567(16) 0.0212(7) Uani 1 1 d .
O1B O -0.3018(2) 0.32658(17) 0.19441(14) 0.0244(6) Uani 1 1 d .
O2B O -0.2673(2) 0.46128(17) 0.15727(13) 0.0218(6) Uani 1 1 d .
O3B O -0.4462(2) 0.42742(19) 0.17504(15) 0.0316(7) Uani 1 1 d .
N2C N -0.0427(3) 0.2351(2) 0.10363(16) 0.0234(8) Uani 1 1 d .
O1C O -0.1501(2) 0.25516(17) 0.10985(14) 0.0237(6) Uani 1 1 d .
O2C O 0.0405(2) 0.28114(17) 0.13996(13) 0.0221(6) Uani 1 1 d .
O3C O -0.0229(3) 0.17344(19) 0.06561(14) 0.0339(7) Uani 1 1 d .
C1D C -0.1689(4) 0.5014(3) 0.3981(2) 0.0340(10) Uani 1 1 d .
H1D1 H -0.2524 0.4911 0.3792 0.051 Uiso 1 1 calc R
H1D2 H -0.1565 0.5651 0.4099 0.051 Uiso 1 1 calc R
H1D3 H -0.1454 0.4643 0.4381 0.051 Uiso 1 1 calc R
C2D C -0.0940(3) 0.4756(2) 0.3464(2) 0.0204(8) Uani 1 1 d .
O21D O 0.0143(2) 0.50237(16) 0.36012(13) 0.0185(6) Uani 1 1 d .
O22D O -0.1431(2) 0.42902(17) 0.29565(13) 0.0202(6) Uani 1 1 d .

loop_
_atom_site_aniso_label
_atom_site_aniso_U_11
_atom_site_aniso_U_22
_atom_site_aniso_U_33
_atom_site_aniso_U_23
_atom_site_aniso_U_13
_atom_site_aniso_U_12
Zn1 0.0145(2) 0.0141(2) 0.0124(2) -0.00005(16) 0.00219(16) -0.00065(16)
Er1 0.01112(10) 0.01426(10) 0.01782(11) -0.00032(6) 0.00128(7) -0.00007(6)
C1A 0.021(2) 0.0171(19) 0.038(3) -0.0007(17) 0.0074(18) -0.0084(16)
C3A 0.019(2) 0.0155(18) 0.023(2) 0.0010(16) 0.0067(16) 0.0004(15)
C4A 0.0198(19) 0.0110(17) 0.016(2) 0.0003(15) 0.0070(15) 0.0040(14)
C6A 0.021(2) 0.0134(18) 0.018(2) -0.0006(15) 0.0037(15) 0.0039(15)
C8A 0.029(2) 0.027(2) 0.026(2) 0.0121(18) 0.0095(18) 0.0078(18)
C9A 0.034(3) 0.047(3) 0.041(3) 0.021(2) 0.016(2) 0.005(2)
C10A 0.022(2) 0.020(2) 0.031(2) 0.0067(17) 0.0116(17) 0.0028(16)
C11A 0.0149(19) 0.027(2) 0.0088(19) 0.0024(15) -0.0024(14) 0.0025(16)
C13A 0.034(2) 0.022(2) 0.016(2) -0.0006(16) 0.0019(17) 0.0059(17)
C14A 0.0150(19) 0.022(2) 0.021(2) 0.0020(16) -0.0050(15) -0.0006(15)
C15A 0.0134(19) 0.025(2) 0.026(2) 0.0029(17) 0.0028(16) 0.0045(16)
C17A 0.022(2) 0.034(2) 0.019(2) 0.0002(17) 0.0050(16) 0.0066(18)
C18A 0.016(2) 0.023(2) 0.027(2) 0.0047(17) 0.0023(16) -0.0051(16)
C19A 0.0145(19) 0.0190(19) 0.025(2) 0.0044(16) 0.0038(16) -0.0027(15)
C21A 0.026(2) 0.020(2) 0.018(2) -0.0008(16) -0.0019(16) -0.0003(16)
C22A 0.0160(19) 0.0117(17) 0.021(2) 0.0012(15) 0.0028(15) 0.0014(14)
C23A 0.0087(18) 0.0198(18) 0.019(2) 0.0037(15) 0.0034(14) -0.0013(14)
C24A 0.0119(18) 0.0174(18) 0.015(2) 0.0018(15) 0.0053(14) -0.0014(14)
C26A 0.0122(18) 0.0196(19) 0.019(2) 0.0006(15) 0.0057(15) -0.0024(15)
C28A 0.032(2) 0.031(2) 0.013(2) -0.0025(17) 0.0019(16) -0.0039(18)
C29A 0.018(2) 0.028(2) 0.014(2) 0.0019(16) 0.0028(15) -0.0006(16)
C30A 0.0150(19) 0.021(2) 0.021(2) 0.0082(16) 0.0004(15) 0.0002(15)
C31A 0.032(2) 0.025(2) 0.024(2) 0.0085(18) -0.0037(18) 0.0059(18)
C32A 0.0152(19) 0.0176(18) 0.023(2) 0.0021(16) 0.0046(15) 0.0003(15)
C7A 0.027(2) 0.023(2) 0.018(2) 0.0040(17) 0.0010(16) 0.0077(17)
N12A 0.0193(17) 0.0189(16) 0.0126(17) -0.0012(12) -0.0016(12) -0.0004(13)
N16A 0.0164(16) 0.0212(16) 0.0177(18) 0.0036(13) 0.0032(13) 0.0031(13)
N20A 0.0142(16) 0.0162(16) 0.0145(17) 0.0008(12) -0.0013(12) -0.0015(12)
O2A 0.0183(14) 0.0172(13) 0.0211(15) 0.0023(11) 0.0029(11) -0.0050(10)
O5A 0.0182(14) 0.0144(12) 0.0149(14) 0.0007(10) 0.0044(10) -0.0015(10)
O25A 0.0143(13) 0.0159(12) 0.0136(14) 0.0041(10) 0.0017(10) -0.0011(10)
O27A 0.0232(14) 0.0197(13) 0.0146(14) -0.0023(10) 0.0013(11) -0.0015(11)
N1B 0.0199(18) 0.0263(18) 0.0179(18) -0.0028(14) 0.0048(13) -0.0010(14)
O1B 0.0168(14) 0.0182(14) 0.0387(18) 0.0015(12) 0.0063(12) 0.0009(11)
O2B 0.0161(14) 0.0243(14) 0.0257(16) 0.0024(12) 0.0056(11) -0.0005(11)
O3B 0.0130(15) 0.0387(17) 0.045(2) -0.0008(14) 0.0105(12) 0.0053(12)
N2C 0.0254(19) 0.0235(18) 0.0188(19) -0.0007(14) -0.0021(14) 0.0039(14)
O1C 0.0188(14) 0.0242(14) 0.0261(16) -0.0020(12) 0.0001(11) 0.0004(11)
O2C 0.0175(14) 0.0267(14) 0.0198(15) -0.0056(11) -0.0022(11) 0.0044(11)
O3C 0.0391(18) 0.0333(17) 0.0253(17) -0.0139(13) -0.0030(13) 0.0109(14)
C1D 0.032(2) 0.041(3) 0.034(3) -0.006(2) 0.020(2) -0.003(2)
C2D 0.023(2) 0.0179(19) 0.022(2) 0.0073(16) 0.0088(17) 0.0049(16)
O21D 0.0198(14) 0.0188(13) 0.0175(15) 0.0010(10) 0.0049(11) 0.0006(11)
O22D 0.0198(14) 0.0257(14) 0.0166(15) -0.0030(11) 0.0074(11) -0.0006(11)

loop_
_atom_type_symbol
_atom_type_description
_atom_type_scat_dispersion_real
_atom_type_scat_dispersion_imag
_atom_type_scat_source
C C 0.0033 0.0016 'International Tables Vol C Tables 4.2.6.8 and 6.1.1.4'
H H 0.0000 0.0000 'International Tables Vol C Tables 4.2.6.8 and 6.1.1.4'
N N 0.0061 0.0033 'International Tables Vol C Tables 4.2.6.8 and 6.1.1.4'
O O 0.0106 0.0060 'International Tables Vol C Tables 4.2.6.8 and 6.1.1.4'
Zn Zn 0.2839 1.4301 'International Tables Vol C Tables 4.2.6.8 and 6.1.1.4'
Er Er -0.2586 4.9576 'International Tables Vol C Tables 4.2.6.8 and 6.1.1.4'

loop_
_geom_angle_atom_site_label_1
_geom_angle_atom_site_label_2
_geom_angle_atom_site_label_3
_geom_angle
O21D Zn1 O25A 95.75(10)
O21D Zn1 O5A 90.34(10)
O25A Zn1 O5A 76.48(9)
O21D Zn1 N16A 162.15(10)
O25A Zn1 N16A 96.19(11)
O5A Zn1 N16A 105.33(10)
O21D Zn1 N12A 91.62(11)
O25A Zn1 N12A 163.07(10)
O5A Zn1 N12A 88.28(10)
N16A Zn1 N12A 80.58(12)
O21D Zn1 N20A 87.93(11)
O25A Zn1 N20A 84.45(10)
O5A Zn1 N20A 160.58(10)
N16A Zn1 N20A 80.08(11)
N12A Zn1 N20A 111.10(10)
O21D Zn1 Er1 82.29(7)
O25A Zn1 Er1 38.26(6)
O5A Zn1 Er1 41.22(6)
N16A Zn1 Er1 115.11(8)
N12A Zn1 Er1 128.68(8)
N20A Zn1 Er1 119.47(8)
O25A Er1 O22D 80.86(9)
O25A Er1 O5A 72.03(8)
O22D Er1 O5A 78.88(9)
O25A Er1 O2A 138.76(8)
O22D Er1 O2A 80.48(9)
O5A Er1 O2A 68.46(8)
O25A Er1 O2B 86.96(9)
O22D Er1 O2B 75.43(9)
O5A Er1 O2B 149.02(9)
O2A Er1 O2B 122.85(9)
O25A Er1 O1C 132.97(9)
O22D Er1 O1C 143.70(9)
O5A Er1 O1C 119.46(8)
O2A Er1 O1C 78.69(9)
O2B Er1 O1C 91.52(9)
O25A Er1 O1B 136.26(8)
O22D Er1 O1B 74.01(9)
O5A Er1 O1B 134.30(9)
O2A Er1 O1B 71.27(8)
O2B Er1 O1B 52.57(9)
O1C Er1 O1B 71.29(9)
O25A Er1 O2C 95.12(9)
O22D Er1 O2C 153.63(8)
O5A Er1 O2C 75.12(9)
O2A Er1 O2C 85.95(9)
O2B Er1 O2C 130.64(9)
O1C Er1 O2C 52.54(9)
O1B Er1 O2C 122.59(9)
O25A Er1 O27A 62.21(8)
O22D Er1 O27A 126.40(8)
O5A Er1 O27A 119.40(8)
O2A Er1 O27A 152.11(8)
O2B Er1 O27A 65.77(8)
O1C Er1 O27A 74.44(8)
O1B Er1 O27A 106.29(8)
O2C Er1 O27A 71.90(8)
O25A Er1 N1B 111.05(9)
O22D Er1 N1B 69.86(9)
O5A Er1 N1B 147.27(9)
O2A Er1 N1B 96.34(9)
O2B Er1 N1B 26.62(8)
O1C Er1 N1B 83.28(9)
O1B Er1 N1B 26.27(9)
O2C Er1 N1B 134.54(8)
O27A Er1 N1B 87.88(8)
O25A Er1 N2C 115.99(9)
O22D Er1 N2C 160.69(9)
O5A Er1 N2C 96.81(9)
O2A Er1 N2C 80.45(9)
O2B Er1 N2C 113.03(9)
O1C Er1 N2C 26.50(8)
O1B Er1 N2C 96.96(9)
O2C Er1 N2C 26.08(8)
O27A Er1 N2C 72.20(8)
N1B Er1 N2C 109.43(9)
O25A Er1 Zn1 36.00(6)
O22D Er1 Zn1 66.69(7)
O5A Er1 Zn1 38.78(6)
O2A Er1 Zn1 102.76(6)
O2B Er1 Zn1 113.29(6)
O1C Er1 Zn1 147.32(6)
O1B Er1 Zn1 140.67(7)
O2C Er1 Zn1 94.81(6)
O27A Er1 Zn1 95.94(5)
N1B Er1 Zn1 128.24(7)
N2C Er1 Zn1 120.89(7)
C10A C3A O2A 124.0(3)
C10A C3A C4A 123.1(4)
O2A C3A C4A 113.0(3)
O5A C4A C6A 123.2(3)
O5A C4A C3A 120.3(3)
C6A C4A C3A 116.5(3)
C7A C6A C4A 120.0(3)
C7A C6A C11A 121.9(3)
C4A C6A C11A 117.9(3)
C7A C8A C10A 118.2(4)
C7A C8A C9A 121.3(4)
C10A C8A C9A 120.5(4)
C3A C10A C8A 119.6(4)
N12A C11A C6A 116.7(3)
N12A C14A C15A 110.9(3)
N16A C15A C14A 110.0(3)
N16A C18A C19A 111.5(3)
N20A C19A C18A 111.0(3)
N20A C22A C23A 114.7(3)
C32A C23A C24A 119.0(3)
C32A C23A C22A 120.2(3)
C24A C23A C22A 120.7(3)
O25A C24A C23A 123.7(3)
O25A C24A C26A 117.7(3)
C23A C24A C26A 118.6(3)
C29A C26A O27A 125.1(3)
C29A C26A C24A 121.6(3)
O27A C26A C24A 113.3(3)
C26A C29A C30A 119.4(3)
C32A C30A C29A 119.0(3)
C32A C30A C31A 121.4(4)
C29A C30A C31A 119.7(4)
C30A C32A C23A 122.4(3)
C8A C7A C6A 122.1(4)
C11A N12A C13A 107.4(3)
C11A N12A C14A 107.2(3)
C13A N12A C14A 110.7(3)
C11A N12A Zn1 112.0(2)
C13A N12A Zn1 113.2(2)
C14A N12A Zn1 106.3(2)
C15A N16A C18A 108.9(3)
C15A N16A C17A 110.6(3)
C18A N16A C17A 110.0(3)
C15A N16A Zn1 107.9(2)
C18A N16A Zn1 109.5(2)
C17A N16A Zn1 109.9(2)
C21A N20A C19A 110.4(3)
C21A N20A C22A 106.9(3)
C19A N20A C22A 111.1(3)
C21A N20A Zn1 110.1(2)
C19A N20A Zn1 107.3(2)
C22A N20A Zn1 111.1(2)
C3A O2A C1A 116.4(3)
C3A O2A Er1 112.89(19)
C1A O2A Er1 129.5(2)
C4A O5A Zn1 117.0(2)
C4A O5A Er1 115.4(2)
Zn1 O5A Er1 100.01(9)
C24A O25A Zn1 131.8(2)
C24A O25A Er1 118.8(2)
Zn1 O25A Er1 105.74(10)
C26A O27A C28A 116.3(3)
C26A O27A Er1 104.3(2)
C28A O27A Er1 127.6(2)
O3B N1B O1B 121.9(3)
O3B N1B O2B 121.6(3)
O1B N1B O2B 116.5(3)
O3B N1B Er1 170.0(3)
O1B N1B Er1 58.98(17)
O2B N1B Er1 58.57(16)
N1B O1B Er1 94.7(2)
N1B O2B Er1 94.81(19)
O3C N2C O2C 122.6(3)
O3C N2C O1C 121.4(3)
O2C N2C O1C 116.0(3)
O3C N2C Er1 175.3(3)
O2C N2C Er1 58.29(17)
O1C N2C Er1 57.82(17)
N2C O1C Er1 95.68(19)
N2C O2C Er1 95.6(2)
O22D C2D O21D 126.6(4)
O22D C2D C1D 118.1(4)
O21D C2D C1D 115.3(3)
C2D O21D Zn1 126.4(2)
C2D O22D Er1 137.8(2)

loop_
_geom_bond_atom_site_label_1
_geom_bond_atom_site_label_2
_geom_bond_distance
Zn1 O21D 2.037(3)
Zn1 O25A 2.097(2)
Zn1 O5A 2.184(2)
Zn1 N16A 2.195(3)
Zn1 N12A 2.256(3)
Zn1 N20A 2.256(3)
Zn1 Er1 3.4338(9)
Er1 O25A 2.209(2)
Er1 O22D 2.295(3)
Er1 O5A 2.298(2)
Er1 O2A 2.386(2)
Er1 O2B 2.433(3)
Er1 O1C 2.435(3)
Er1 O1B 2.443(3)
Er1 O2C 2.447(3)
Er1 O27A 2.721(3)
Er1 N1B 2.841(3)
Er1 N2C 2.862(3)
C1A O2A 1.444(4)
C3A C10A 1.376(5)
C3A O2A 1.403(4)
C3A C4A 1.403(5)
C4A O5A 1.346(4)
C4A C6A 1.402(5)
C6A C7A 1.388(5)
C6A C11A 1.506(5)
C8A C7A 1.389(6)
C8A C10A 1.392(5)
C8A C9A 1.516(6)
C11A N12A 1.470(5)
C13A N12A 1.470(5)
C14A N12A 1.482(5)
C14A C15A 1.520(5)
C15A N16A 1.483(4)
C17A N16A 1.490(5)
C18A N16A 1.487(5)
C18A C19A 1.515(5)
C19A N20A 1.480(5)
C21A N20A 1.480(5)
C22A N20A 1.487(4)
C22A C23A 1.504(5)
C23A C32A 1.392(5)
C23A C24A 1.398(5)
C24A O25A 1.352(4)
C24A C26A 1.406(5)
C26A C29A 1.386(5)
C26A O27A 1.389(4)
C28A O27A 1.434(4)
C29A C30A 1.399(5)
C30A C32A 1.377(5)
C30A C31A 1.514(5)
N1B O3B 1.226(4)
N1B O1B 1.262(4)
N1B O2B 1.277(4)
N2C O3C 1.227(4)
N2C O2C 1.265(4)
N2C O1C 1.283(4)
C1D C2D 1.513(5)
C2D O22D 1.258(5)
C2D O21D 1.266(5)
